data_7039781
loop_
_publ_author_name
'Lord, Rianne M.'
'Allison, Simon J.'
'Rafferty, Karen'
'Ghandhi, Laura'
'Pask, Christopher M.'
'McGowan, Patrick C.'

_publ_section_title
;
 Cytotoxic hydrogen bridged ruthenium quinaldamide complexes showing
 induced cancer cell death by apoptosis.
;
_journal_issue 33
_journal_name_full 'Dalton transactions (Cambridge, England : 2003)'
_journal_page_first 13196
_journal_page_last 13203
_journal_paper_doi 10.1039/c6dt01464j
_journal_volume 45
_journal_year 2016
_chemical_formula_moiety 'C52 H49 Br2 F2 N4 O2 Ru2, F6 P'
_chemical_formula_sum 'C52 H49 Br2 F8 N4 O2 P Ru2'
_chemical_formula_weight 1306.88
_space_group_crystal_system triclinic
_space_group_IT_number 2
_space_group_name_Hall '-P 1'
_space_group_name_H-M_alt 'P -1'
_symmetry_space_group_name_Hall '-P 1'
_symmetry_space_group_name_H-M 'P -1'
_atom_sites_solution_hydrogens geom
_atom_sites_solution_primary direct
_audit_creation_date 2016-06-15
_audit_creation_method
;
Olex2 1.2
(compiled 2016.02.19 svn.r3266 for OlexSys, GUI svn.r5155)
;
_audit_update_record
;
2016-06-30 deposited with the CCDC.
2016-07-04 downloaded from the CCDC.
;
_cell_angle_alpha 72.595(3)
_cell_angle_beta 83.935(4)
_cell_angle_gamma 73.979(3)
_cell_formula_units_Z 1
_cell_length_a 9.4885(4)
_cell_length_b 9.8280(3)
_cell_length_c 14.7862(6)
_cell_measurement_reflns_used 16342
_cell_measurement_temperature 148(2)
_cell_measurement_theta_max 36.8300
_cell_measurement_theta_min 2.3250
_cell_volume 1264.22(9)
_computing_cell_refinement
;
CrysAlisPro, Agilent Technologies,
Version 1.171.37.35 (release 13-08-2014 CrysAlis171 .NET)
(compiled Aug 13 2014,18:06:01)
;
_computing_data_collection
;
APEX 2 software, Bruker Nonius 2004
;
_computing_data_reduction
;
CrysAlisPro, Agilent Technologies,
Version 1.171.37.35 (release 13-08-2014 CrysAlis171 .NET)
(compiled Aug 13 2014,18:06:01)
;
_computing_molecular_graphics 'Olex2 (Dolomanov et al., 2009)'
_computing_publication_material 'local program'
_computing_structure_refinement 'ShelXL (Sheldrick, 2015)'
_computing_structure_solution 'ShelXS (Sheldrick, 2008)'
_diffrn_ambient_temperature 148.15
_diffrn_detector 'CCD plate'
_diffrn_detector_area_resol_mean 9.091
_diffrn_measured_fraction_theta_full 0.999
_diffrn_measured_fraction_theta_max 0.870
_diffrn_measurement_details
;
  1 phi   -179.98  179.52   0.5000    3.0000
omega____ theta____ kappa____ phi______ frames
  26.6763   30.0000  -42.0167     -     719

  2 phi    -67.68  179.32   0.5000    3.0000
omega____ theta____ kappa____ phi______ frames
 -50.1719  -37.5000   95.5348     -     494

  3 omega   70.37  116.37   0.5000    3.0000
omega____ theta____ kappa____ phi______ frames
    -       30.0000 -164.7503 -109.8047 92

  4 omega  233.73  302.73   0.5000    3.0000
omega____ theta____ kappa____ phi______ frames
    -      -37.5000 -147.1258   77.5962 138

  5 omega -105.58  -17.58   0.5000    3.0000
omega____ theta____ kappa____ phi______ frames
    -      -37.5000  140.6036   94.9166 176

  6 omega   -3.08   39.42   0.5000    3.0000
omega____ theta____ kappa____ phi______ frames
    -       27.5000   30.5150  -92.5050 85

  7 phi    -62.01  179.49   0.5000    3.0000
omega____ theta____ kappa____ phi______ frames
  10.0474  -25.0000  -87.0339     -     483

  8 phi   -123.79  179.21   0.5000    3.0000
omega____ theta____ kappa____ phi______ frames
  47.9085   17.5000 -114.5508     -     606
;
_diffrn_measurement_device_type 'Bruker X8 Apex diffractometer'
_diffrn_measurement_method 'Rotation images'
_diffrn_orient_matrix_UB_11 0.0558747000
_diffrn_orient_matrix_UB_12 0.0093878000
_diffrn_orient_matrix_UB_13 0.0240958000
_diffrn_orient_matrix_UB_21 -0.0415220000
_diffrn_orient_matrix_UB_22 -0.0136022000
_diffrn_orient_matrix_UB_23 0.0430288000
_diffrn_orient_matrix_UB_31 0.0347374000
_diffrn_orient_matrix_UB_32 -0.0765103000
_diffrn_orient_matrix_UB_33 0.0098383000
_diffrn_radiation_monochromator graphite
_diffrn_radiation_probe x-ray
_diffrn_radiation_type MoK\a
_diffrn_radiation_wavelength 0.71073
_diffrn_reflns_av_unetI/netI 0.0118
_diffrn_reflns_Laue_measured_fraction_full 0.999
_diffrn_reflns_Laue_measured_fraction_max 0.870
_diffrn_reflns_limit_h_max 14
_diffrn_reflns_limit_h_min -14
_diffrn_reflns_limit_k_max 16
_diffrn_reflns_limit_k_min -16
_diffrn_reflns_limit_l_max 24
_diffrn_reflns_limit_l_min -24
_diffrn_reflns_number 15986
_diffrn_reflns_point_group_measured_fraction_full 0.999
_diffrn_reflns_point_group_measured_fraction_max 0.870
_diffrn_reflns_theta_full 26.000
_diffrn_reflns_theta_max 36.888
_diffrn_reflns_theta_min 2.303
_diffrn_source 'rotating anode'
_exptl_absorpt_coefficient_mu 2.284
_exptl_absorpt_correction_T_max 1.00000
_exptl_absorpt_correction_T_min 0.75528
_exptl_absorpt_correction_type multi-scan
_exptl_absorpt_process_details
;
CrysAlisPro, Agilent Technologies,
Version 1.171.37.35 (release 13-08-2014 CrysAlis171 .NET)
(compiled Aug 13 2014,18:06:01)
Empirical absorption correction using spherical harmonics,
 implemented in SCALE3 ABSPACK scaling algorithm.
;
_exptl_crystal_colour Red
_exptl_crystal_colour_primary red
_exptl_crystal_density_diffrn 1.717
_exptl_crystal_density_method 'not measured'
_exptl_crystal_description plate
_exptl_crystal_F_000 650
_exptl_crystal_size_max 0.32
_exptl_crystal_size_mid 0.17
_exptl_crystal_size_min 0.03
_refine_diff_density_max 1.640
_refine_diff_density_min -2.046
_refine_diff_density_rms 0.150
_refine_ls_extinction_method none
_refine_ls_goodness_of_fit_ref 1.098
_refine_ls_hydrogen_treatment constr
_refine_ls_matrix_type full
_refine_ls_number_parameters 326
_refine_ls_number_reflns 15986
_refine_ls_number_restraints 0
_refine_ls_restrained_S_all 1.098
_refine_ls_R_factor_all 0.0514
_refine_ls_R_factor_gt 0.0479
_refine_ls_shift/su_max 0.001
_refine_ls_shift/su_mean 0.000
_refine_ls_structure_factor_coef Fsqd
_refine_ls_weighting_details 'w=1/[\s^2^(Fo^2^)+(0.0574P)^2^+4.6881P] where P=(Fo^2^+2Fc^2^)/3'
_refine_ls_weighting_scheme calc
_refine_ls_wR_factor_gt 0.1297
_refine_ls_wR_factor_ref 0.1323
_reflns_Friedel_coverage 0.000
_reflns_number_gt 15096
_reflns_number_total 15986
_reflns_threshold_expression 'I > 2\s(I)'
_cod_data_source_file c6dt01464j2.cif
_cod_data_source_block kr275_twin1_hklf4
_cod_depositor_comments
;
The following automatic conversions were performed:

'_exptl_crystal_colour_primary' value 'Red' changed to 'red'
according to
/usr/data/users/saulius/crontab/automatic-downloads/rss-feeds/RSC/lib/dictionaries/cif_core.dic
dictionary named 'cif_core.dic' version 2.4.2 from 2011-04-26.

Automatic conversion script
Id: cif_fix_values 4268 2015-11-12 08:31:59Z antanas 

 Adding full bibliography for 7039777--7039782.cif.
;
_cod_database_code 7039781
_chemical_oxdiff_formula 'C52 H49 Br2 F2 N4 O2 Ru2'
_shelx_space_group_comment
;
The symmetry employed for this shelxl refinement is uniquely defined
by the following loop, which should always be used as a source of
symmetry information in preference to the above space-group names.
They are only intended as comments.
;
_diffrn_oxdiff_twin_integration_method simultaneous
_olex2_refinement_description
;
1. Twinned data refinement
 Scales: 0.6364(7) 0.3636(7)
2. Fixed Uiso
 At 1.2 times of:
  All C(H) groups
 At 1.5 times of:
  All C(H,H,H) groups
3.a Ternary CH refined with riding coordinates:
 C24(H24)
3.b Aromatic/amide H refined with riding coordinates:
 C2(H2), C3(H3), C4(H4), C5(H5), C7(H7), C8(H8), C12(H12), C13(H13), C15(H15),
 C16(H16), C19(H19), C20(H20), C22(H22), C23(H23)
3.c Idealised Me refined as rotating group:
 C17(H17A,H17B,H17C), C25(H25A,H25B,H25C), C26(H26A,H26B,H26C)
;
_shelx_shelxl_version_number 2014/7
_olex2_submission_special_instructions 'No special instructions were received'

loop_
_space_group_symop_operation_xyz
'x, y, z'
'-x, -y, -z'

loop_
_atom_site_label
_atom_site_type_symbol
_atom_site_fract_x
_atom_site_fract_y
_atom_site_fract_z
_atom_site_U_iso_or_equiv
_atom_site_adp_type
_atom_site_occupancy
_atom_site_site_symmetry_order
_atom_site_calc_flag
_atom_site_refinement_flags_posn
_atom_site_refinement_flags_adp
_atom_site_refinement_flags_occupancy
Ru1 Ru 0.31105(3) 0.46960(3) 0.23421(2) 0.01317(6) Uani 1 1 d . . .
Br1 Br 0.12402(4) 0.60837(4) 0.33227(3) 0.01971(8) Uani 1 1 d . . .
F1 F -0.1190(4) 0.0046(4) 0.2704(3) 0.0474(9) Uani 1 1 d . . .
O1 O 0.3906(3) 0.0843(3) 0.4604(2) 0.0257(6) Uani 1 1 d . . .
N1 N 0.4626(3) 0.4349(3) 0.3404(2) 0.0138(5) Uani 1 1 d . . .
C1 C 0.5409(4) 0.5325(3) 0.3459(2) 0.0147(5) Uani 1 1 d . . .
N2 N 0.2886(3) 0.2751(3) 0.3340(2) 0.0154(5) Uani 1 1 d . . .
C2 C 0.5113(4) 0.6786(4) 0.2852(3) 0.0176(6) Uani 1 1 d . . .
H2 H 0.4347 0.7125 0.2431 0.021 Uiso 1 1 calc R . .
C3 C 0.5960(5) 0.7707(4) 0.2885(3) 0.0219(7) Uani 1 1 d . . .
H3 H 0.5765 0.8659 0.2475 0.026 Uiso 1 1 calc R . .
C4 C 0.7119(5) 0.7237(4) 0.3526(3) 0.0227(7) Uani 1 1 d . . .
H4 H 0.7692 0.7866 0.3527 0.027 Uiso 1 1 calc R . .
C5 C 0.7392(4) 0.5846(4) 0.4147(3) 0.0209(7) Uani 1 1 d . . .
H5 H 0.8142 0.5542 0.4577 0.025 Uiso 1 1 calc R . .
C6 C 0.6538(4) 0.4863(4) 0.4139(2) 0.0157(6) Uani 1 1 d . . .
C7 C 0.6758(4) 0.3450(4) 0.4796(3) 0.0186(6) Uani 1 1 d . . .
H7 H 0.7480 0.3132 0.5247 0.022 Uiso 1 1 calc R . .
C8 C 0.5896(4) 0.2543(4) 0.4767(3) 0.0179(6) Uani 1 1 d . . .
H8 H 0.6007 0.1622 0.5208 0.021 Uiso 1 1 calc R . .
C9 C 0.4844(4) 0.3036(3) 0.4058(2) 0.0145(5) Uani 1 1 d . . .
C10 C 0.3855(4) 0.2119(3) 0.4001(3) 0.0162(6) Uani 1 1 d . . .
C11 C 0.1848(4) 0.1988(3) 0.3228(3) 0.0173(6) Uani 1 1 d . . .
C12 C 0.2303(5) 0.0741(4) 0.2902(4) 0.0268(8) Uani 1 1 d . . .
H12 H 0.3297 0.0348 0.2800 0.032 Uiso 1 1 calc R . .
C13 C 0.1277(5) 0.0076(5) 0.2728(4) 0.0328(10) Uani 1 1 d . . .
H13 H 0.1576 -0.0755 0.2509 0.039 Uiso 1 1 calc R . .
C14 C -0.0176(5) 0.0669(5) 0.2887(4) 0.0293(9) Uani 1 1 d . . .
C15 C -0.0660(5) 0.1893(5) 0.3219(4) 0.0308(9) Uani 1 1 d . . .
H15 H -0.1657 0.2266 0.3326 0.037 Uiso 1 1 calc R . .
C16 C 0.0365(5) 0.2568(5) 0.3394(3) 0.0259(8) Uani 1 1 d . . .
H16 H 0.0056 0.3394 0.3619 0.031 Uiso 1 1 calc R . .
C17 C 0.6315(5) 0.3201(7) 0.1430(4) 0.0392(12) Uani 1 1 d . . .
H17A H 0.6851 0.3677 0.1699 0.059 Uiso 1 1 calc GR . .
H17B H 0.6777 0.3076 0.0840 0.059 Uiso 1 1 calc GR . .
H17C H 0.6305 0.2253 0.1860 0.059 Uiso 1 1 calc GR . .
C18 C 0.4767(5) 0.4135(5) 0.1257(3) 0.0229(7) Uani 1 1 d . . .
C19 C 0.3581(5) 0.3539(4) 0.1248(3) 0.0236(7) Uani 1 1 d . . .
H19 H 0.3763 0.2535 0.1311 0.028 Uiso 1 1 calc R . .
C20 C 0.2108(5) 0.4430(4) 0.1145(3) 0.0210(7) Uani 1 1 d . . .
H20 H 0.1349 0.4003 0.1141 0.025 Uiso 1 1 calc R . .
C21 C 0.1793(5) 0.5959(4) 0.1047(3) 0.0208(7) Uani 1 1 d . . .
C22 C 0.2991(4) 0.6586(4) 0.1046(3) 0.0207(7) Uani 1 1 d . . .
H22 H 0.2809 0.7590 0.0978 0.025 Uiso 1 1 calc R . .
C23 C 0.4442(5) 0.5689(5) 0.1145(3) 0.0232(7) Uani 1 1 d . . .
H23 H 0.5206 0.6116 0.1138 0.028 Uiso 1 1 calc R . .
C24 C 0.0242(5) 0.6954(5) 0.0955(3) 0.0289(8) Uani 1 1 d . . .
H24 H 0.0144 0.7606 0.1359 0.035 Uiso 1 1 calc R . .
C25 C 0.0033(6) 0.7932(6) -0.0081(4) 0.0390(11) Uani 1 1 d . . .
H25A H 0.0729 0.8519 -0.0241 0.058 Uiso 1 1 calc GR . .
H25B H -0.0944 0.8567 -0.0148 0.058 Uiso 1 1 calc GR . .
H25C H 0.0183 0.7317 -0.0497 0.058 Uiso 1 1 calc GR . .
C26 C -0.0953(6) 0.6112(7) 0.1270(4) 0.0414(12) Uani 1 1 d . . .
H26A H -0.0967 0.5565 0.0832 0.062 Uiso 1 1 calc GR . .
H26B H -0.1890 0.6802 0.1282 0.062 Uiso 1 1 calc GR . .
H26C H -0.0747 0.5445 0.1892 0.062 Uiso 1 1 calc GR . .
P1 P 0.5000 0.0000 0.0000 0.0208(3) Uani 1 2 d S T P
F2 F 0.4102(4) 0.1695(3) -0.0269(3) 0.0443(8) Uani 1 1 d . . .
F3 F 0.5996(4) 0.0332(4) -0.0949(2) 0.0400(7) Uani 1 1 d . . .
F4 F 0.3872(4) -0.0366(4) -0.0568(2) 0.0453(8) Uani 1 1 d . . .

loop_
_atom_site_aniso_label
_atom_site_aniso_U_11
_atom_site_aniso_U_22
_atom_site_aniso_U_33
_atom_site_aniso_U_23
_atom_site_aniso_U_13
_atom_site_aniso_U_12
Ru1 0.01505(11) 0.01281(9) 0.01202(11) -0.00239(8) -0.00205(9) -0.00480(7)
Br1 0.01953(17) 0.01992(15) 0.02034(17) -0.00785(13) -0.00162(13) -0.00333(12)
F1 0.0396(17) 0.0403(16) 0.075(2) -0.0182(16) -0.0131(16) -0.0251(14)
O1 0.0297(15) 0.0150(10) 0.0295(15) 0.0058(9) -0.0114(12) -0.0107(10)
N1 0.0145(12) 0.0142(10) 0.0135(12) -0.0034(9) -0.0007(10) -0.0055(9)
C1 0.0169(14) 0.0148(11) 0.0131(14) -0.0043(10) 0.0002(11) -0.0052(10)
N2 0.0162(13) 0.0137(10) 0.0172(13) -0.0027(9) -0.0024(10) -0.0065(9)
C2 0.0219(16) 0.0150(12) 0.0161(15) -0.0020(10) -0.0023(12) -0.0073(11)
C3 0.0256(18) 0.0184(13) 0.0232(17) -0.0040(12) 0.0029(14) -0.0117(13)
C4 0.0240(18) 0.0219(15) 0.0256(18) -0.0060(13) -0.0002(14) -0.0125(13)
C5 0.0190(16) 0.0257(15) 0.0217(17) -0.0076(13) 0.0005(13) -0.0111(13)
C6 0.0162(15) 0.0177(12) 0.0148(14) -0.0051(10) 0.0003(11) -0.0066(10)
C7 0.0180(16) 0.0210(14) 0.0174(15) -0.0044(11) -0.0042(12) -0.0058(11)
C8 0.0197(16) 0.0168(12) 0.0154(15) 0.0004(11) -0.0047(12) -0.0059(11)
C9 0.0163(14) 0.0130(11) 0.0143(14) -0.0020(10) -0.0025(11) -0.0054(10)
C10 0.0156(14) 0.0122(11) 0.0191(15) -0.0007(10) -0.0019(12) -0.0043(10)
C11 0.0187(15) 0.0136(11) 0.0204(16) -0.0030(11) -0.0029(12) -0.0064(10)
C12 0.0231(19) 0.0185(14) 0.042(2) -0.0122(15) -0.0055(17) -0.0052(13)
C13 0.034(2) 0.0216(16) 0.052(3) -0.0171(17) -0.008(2) -0.0106(15)
C14 0.029(2) 0.0259(17) 0.040(2) -0.0079(16) -0.0064(18) -0.0174(15)
C15 0.0206(19) 0.035(2) 0.042(3) -0.0144(19) 0.0023(17) -0.0130(16)
C16 0.0212(18) 0.0293(17) 0.033(2) -0.0145(16) 0.0027(16) -0.0104(14)
C17 0.025(2) 0.056(3) 0.026(2) -0.013(2) -0.0011(18) 0.009(2)
C18 0.0207(18) 0.0303(17) 0.0144(16) -0.0055(13) 0.0013(13) -0.0029(14)
C19 0.031(2) 0.0232(15) 0.0181(17) -0.0083(13) -0.0035(14) -0.0047(14)
C20 0.0252(18) 0.0247(15) 0.0158(16) -0.0052(12) -0.0061(13) -0.0096(13)
C21 0.0225(17) 0.0226(15) 0.0158(16) -0.0023(12) -0.0036(13) -0.0054(12)
C22 0.0268(18) 0.0214(14) 0.0132(15) 0.0006(11) -0.0047(13) -0.0096(13)
C23 0.0249(19) 0.0321(18) 0.0137(16) -0.0029(13) 0.0002(13) -0.0132(15)
C24 0.0237(19) 0.034(2) 0.024(2) -0.0065(16) -0.0055(15) 0.0004(15)
C25 0.035(3) 0.038(2) 0.030(2) 0.0022(18) -0.012(2) 0.0043(19)
C26 0.023(2) 0.061(3) 0.033(3) -0.007(2) -0.0031(19) -0.006(2)
P1 0.0280(7) 0.0170(5) 0.0176(6) -0.0017(4) -0.0020(5) -0.0089(5)
F2 0.055(2) 0.0187(12) 0.0491(19) -0.0014(12) -0.0043(16) -0.0007(12)
F3 0.0461(18) 0.0452(17) 0.0267(14) -0.0059(12) 0.0112(13) -0.0179(14)
F4 0.053(2) 0.055(2) 0.0386(18) -0.0088(14) -0.0139(15) -0.0308(16)

loop_
_atom_type_symbol
_atom_type_description
_atom_type_scat_dispersion_real
_atom_type_scat_dispersion_imag
_atom_type_scat_source
C C 0.0033 0.0016 'International Tables Vol C Tables 4.2.6.8 and 6.1.1.4'
H H 0.0000 0.0000 'International Tables Vol C Tables 4.2.6.8 and 6.1.1.4'
Br Br -0.2901 2.4595 'International Tables Vol C Tables 4.2.6.8 and 6.1.1.4'
F F 0.0171 0.0103 'International Tables Vol C Tables 4.2.6.8 and 6.1.1.4'
N N 0.0061 0.0033 'International Tables Vol C Tables 4.2.6.8 and 6.1.1.4'
O O 0.0106 0.0060 'International Tables Vol C Tables 4.2.6.8 and 6.1.1.4'
P P 0.1023 0.0942 'International Tables Vol C Tables 4.2.6.8 and 6.1.1.4'
Ru Ru -1.2594 0.8363 'International Tables Vol C Tables 4.2.6.8 and 6.1.1.4'

loop_
_geom_angle_atom_site_label_1
_geom_angle_atom_site_label_2
_geom_angle_atom_site_label_3
_geom_angle
_geom_angle_site_symmetry_1
_geom_angle_site_symmetry_3
N1 Ru1 Br1 85.89(8) . .
N1 Ru1 C18 96.29(13) . .
N1 Ru1 C19 123.13(13) . .
N1 Ru1 C20 160.80(13) . .
N1 Ru1 C21 155.62(12) . .
N1 Ru1 C22 119.09(12) . .
N1 Ru1 C23 95.45(13) . .
N2 Ru1 Br1 87.49(8) . .
N2 Ru1 N1 76.14(11) . .
N2 Ru1 C18 108.91(14) . .
N2 Ru1 C19 89.34(13) . .
N2 Ru1 C20 97.55(13) . .
N2 Ru1 C21 127.77(13) . .
N2 Ru1 C22 164.42(12) . .
N2 Ru1 C23 145.60(14) . .
C18 Ru1 Br1 163.52(11) . .
C18 Ru1 C20 68.26(16) . .
C18 Ru1 C21 81.08(15) . .
C18 Ru1 C22 68.19(15) . .
C19 Ru1 Br1 149.00(12) . .
C19 Ru1 C18 37.40(16) . .
C19 Ru1 C20 37.87(15) . .
C19 Ru1 C21 67.80(15) . .
C19 Ru1 C22 79.50(15) . .
C19 Ru1 C23 67.15(16) . .
C20 Ru1 Br1 112.21(11) . .
C20 Ru1 C21 37.11(14) . .
C20 Ru1 C22 66.99(14) . .
C21 Ru1 Br1 90.19(11) . .
C22 Ru1 Br1 96.45(11) . .
C22 Ru1 C21 37.51(14) . .
C23 Ru1 Br1 125.65(11) . .
C23 Ru1 C18 37.93(16) . .
C23 Ru1 C20 79.44(15) . .
C23 Ru1 C21 67.57(15) . .
C23 Ru1 C22 37.18(16) . .
C1 N1 Ru1 126.5(2) . .
C9 N1 Ru1 114.9(2) . .
C9 N1 C1 118.6(3) . .
N1 C1 C2 121.2(3) . .
N1 C1 C6 120.1(3) . .
C2 C1 C6 118.6(3) . .
C10 N2 Ru1 117.9(2) . .
C10 N2 C11 119.7(3) . .
C11 N2 Ru1 121.6(2) . .
C1 C2 H2 120.0 . .
C3 C2 C1 120.1(3) . .
C3 C2 H2 120.0 . .
C2 C3 H3 119.3 . .
C2 C3 C4 121.5(3) . .
C4 C3 H3 119.3 . .
C3 C4 H4 120.2 . .
C5 C4 C3 119.6(3) . .
C5 C4 H4 120.2 . .
C4 C5 H5 119.7 . .
C4 C5 C6 120.7(4) . .
C6 C5 H5 119.7 . .
C5 C6 C1 119.4(3) . .
C7 C6 C1 118.9(3) . .
C7 C6 C5 121.7(3) . .
C6 C7 H7 120.2 . .
C8 C7 C6 119.6(3) . .
C8 C7 H7 120.2 . .
C7 C8 H8 120.6 . .
C7 C8 C9 118.8(3) . .
C9 C8 H8 120.6 . .
N1 C9 C8 123.6(3) . .
N1 C9 C10 115.0(3) . .
C8 C9 C10 121.4(3) . .
O1 C10 N2 123.3(3) . .
O1 C10 C9 122.0(3) . .
N2 C10 C9 114.5(3) . .
C12 C11 N2 120.9(3) . .
C16 C11 N2 119.0(3) . .
C16 C11 C12 120.1(3) . .
C11 C12 H12 119.8 . .
C11 C12 C13 120.3(4) . .
C13 C12 H12 119.8 . .
C12 C13 H13 120.6 . .
C14 C13 C12 118.8(4) . .
C14 C13 H13 120.6 . .
F1 C14 C13 119.3(4) . .
F1 C14 C15 118.4(4) . .
C13 C14 C15 122.3(4) . .
C14 C15 H15 120.4 . .
C14 C15 C16 119.3(4) . .
C16 C15 H15 120.4 . .
C11 C16 C15 119.3(4) . .
C11 C16 H16 120.4 . .
C15 C16 H16 120.4 . .
H17A C17 H17B 109.5 . .
H17A C17 H17C 109.5 . .
H17B C17 H17C 109.5 . .
C18 C17 H17A 109.5 . .
C18 C17 H17B 109.5 . .
C18 C17 H17C 109.5 . .
C17 C18 Ru1 126.6(3) . .
C19 C18 Ru1 70.5(2) . .
C19 C18 C17 122.7(4) . .
C19 C18 C23 117.4(4) . .
C23 C18 Ru1 71.0(2) . .
C23 C18 C17 119.9(4) . .
Ru1 C19 H19 129.5 . .
C18 C19 Ru1 72.1(2) . .
C18 C19 H19 119.1 . .
C18 C19 C20 121.8(4) . .
C20 C19 Ru1 71.9(2) . .
C20 C19 H19 119.1 . .
Ru1 C20 H20 130.1 . .
C19 C20 Ru1 70.2(2) . .
C19 C20 H20 119.7 . .
C21 C20 Ru1 72.5(2) . .
C21 C20 C19 120.5(4) . .
C21 C20 H20 119.7 . .
C20 C21 Ru1 70.4(2) . .
C20 C21 C22 118.3(4) . .
C20 C21 C24 122.7(4) . .
C22 C21 Ru1 70.7(2) . .
C22 C21 C24 119.0(4) . .
C24 C21 Ru1 129.9(3) . .
Ru1 C22 H22 130.4 . .
C21 C22 Ru1 71.8(2) . .
C21 C22 H22 119.8 . .
C23 C22 Ru1 70.7(2) . .
C23 C22 C21 120.4(3) . .
C23 C22 H22 119.8 . .
Ru1 C23 H23 130.2 . .
C18 C23 Ru1 71.1(2) . .
C18 C23 H23 119.2 . .
C22 C23 Ru1 72.1(2) . .
C22 C23 C18 121.5(4) . .
C22 C23 H23 119.2 . .
C21 C24 H24 107.7 . .
C21 C24 C25 108.7(4) . .
C21 C24 C26 113.7(4) . .
C25 C24 H24 107.7 . .
C26 C24 H24 107.7 . .
C26 C24 C25 111.0(4) . .
C24 C25 H25A 109.5 . .
C24 C25 H25B 109.5 . .
C24 C25 H25C 109.5 . .
H25A C25 H25B 109.5 . .
H25A C25 H25C 109.5 . .
H25B C25 H25C 109.5 . .
C24 C26 H26A 109.5 . .
C24 C26 H26B 109.5 . .
C24 C26 H26C 109.5 . .
H26A C26 H26B 109.5 . .
H26A C26 H26C 109.5 . .
H26B C26 H26C 109.5 . .
F2 P1 F2 180.0 . 2_655
F2 P1 F3 90.08(18) . 2_655
F2 P1 F3 89.92(18) 2_655 2_655
F2 P1 F3 89.92(18) . .
F2 P1 F3 90.08(18) 2_655 .
F2 P1 F4 89.65(19) . 2_655
F2 P1 F4 89.65(19) 2_655 .
F2 P1 F4 90.35(19) . .
F2 P1 F4 90.35(19) 2_655 2_655
F3 P1 F3 180.0 2_655 .
F4 P1 F3 90.06(18) 2_655 .
F4 P1 F3 89.94(18) . .
F4 P1 F3 89.94(18) 2_655 2_655
F4 P1 F3 90.06(18) . 2_655
F4 P1 F4 180.0 . 2_655

loop_
_geom_bond_atom_site_label_1
_geom_bond_atom_site_label_2
_geom_bond_distance
_geom_bond_site_symmetry_2
Ru1 Br1 2.5329(5) .
Ru1 N1 2.130(3) .
Ru1 N2 2.086(3) .
Ru1 C18 2.206(4) .
Ru1 C19 2.186(4) .
Ru1 C20 2.208(4) .
Ru1 C21 2.235(4) .
Ru1 C22 2.222(4) .
Ru1 C23 2.204(4) .
F1 C14 1.361(5) .
O1 C10 1.295(4) .
N1 C1 1.389(4) .
N1 C9 1.339(4) .
C1 C2 1.417(5) .
C1 C6 1.432(5) .
N2 C10 1.303(4) .
N2 C11 1.441(4) .
C2 H2 0.9300 .
C2 C3 1.380(5) .
C3 H3 0.9300 .
C3 C4 1.414(6) .
C4 H4 0.9300 .
C4 C5 1.372(5) .
C5 H5 0.9300 .
C5 C6 1.425(5) .
C6 C7 1.412(5) .
C7 H7 0.9300 .
C7 C8 1.377(5) .
C8 H8 0.9300 .
C8 C9 1.408(5) .
C9 C10 1.493(5) .
C11 C12 1.392(5) .
C11 C16 1.390(6) .
C12 H12 0.9300 .
C12 C13 1.395(6) .
C13 H13 0.9300 .
C13 C14 1.365(7) .
C14 C15 1.378(6) .
C15 H15 0.9300 .
C15 C16 1.402(6) .
C16 H16 0.9300 .
C17 H17A 0.9600 .
C17 H17B 0.9600 .
C17 H17C 0.9600 .
C17 C18 1.503(6) .
C18 C19 1.408(6) .
C18 C23 1.433(6) .
C19 H19 0.9300 .
C19 C20 1.426(6) .
C20 H20 0.9300 .
C20 C21 1.414(5) .
C21 C22 1.433(6) .
C21 C24 1.519(6) .
C22 H22 0.9300 .
C22 C23 1.411(6) .
C23 H23 0.9300 .
C24 H24 0.9800 .
C24 C25 1.545(7) .
C24 C26 1.537(8) .
C25 H25A 0.9600 .
C25 H25B 0.9600 .
C25 H25C 0.9600 .
C26 H26A 0.9600 .
C26 H26B 0.9600 .
C26 H26C 0.9600 .
P1 F2 1.597(3) .
P1 F2 1.598(3) 2_655
P1 F3 1.608(3) 2_655
P1 F3 1.608(3) .
P1 F4 1.600(3) .
P1 F4 1.600(3) 2_655

loop_
_geom_torsion_atom_site_label_1
_geom_torsion_atom_site_label_2
_geom_torsion_atom_site_label_3
_geom_torsion_atom_site_label_4
_geom_torsion
Ru1 N1 C1 C2 8.6(5)
Ru1 N1 C1 C6 -171.5(2)
Ru1 N1 C9 C8 174.2(3)
Ru1 N1 C9 C10 -7.3(4)
Ru1 N2 C10 O1 -173.4(3)
Ru1 N2 C10 C9 10.9(4)
Ru1 N2 C11 C12 101.3(4)
Ru1 N2 C11 C16 -74.8(4)
Ru1 C18 C19 C20 54.2(3)
Ru1 C18 C23 C22 -53.8(3)
Ru1 C19 C20 C21 54.3(3)
Ru1 C20 C21 C22 53.9(3)
Ru1 C20 C21 C24 -125.5(4)
Ru1 C21 C22 C23 53.3(3)
Ru1 C21 C24 C25 162.1(3)
Ru1 C21 C24 C26 -73.7(5)
Ru1 C22 C23 C18 53.3(3)
F1 C14 C15 C16 -178.7(4)
N1 C1 C2 C3 -176.3(3)
N1 C1 C6 C5 176.1(3)
N1 C1 C6 C7 -5.0(5)
N1 C9 C10 O1 -177.8(3)
N1 C9 C10 N2 -2.1(5)
C1 N1 C9 C8 -4.3(5)
C1 N1 C9 C10 174.2(3)
C1 C2 C3 C4 -1.0(6)
C1 C6 C7 C8 0.5(5)
N2 C11 C12 C13 -175.2(4)
N2 C11 C16 C15 175.4(4)
C2 C1 C6 C5 -4.0(5)
C2 C1 C6 C7 175.0(3)
C2 C3 C4 C5 -1.5(6)
C3 C4 C5 C6 1.2(6)
C4 C5 C6 C1 1.6(6)
C4 C5 C6 C7 -177.3(4)
C5 C6 C7 C8 179.4(4)
C6 C1 C2 C3 3.7(5)
C6 C7 C8 C9 2.1(6)
C7 C8 C9 N1 -0.2(6)
C7 C8 C9 C10 -178.7(3)
C8 C9 C10 O1 0.7(6)
C8 C9 C10 N2 176.5(3)
C9 N1 C1 C2 -173.1(3)
C9 N1 C1 C6 6.8(5)
C10 N2 C11 C12 -68.6(5)
C10 N2 C11 C16 115.3(4)
C11 N2 C10 O1 -3.1(6)
C11 N2 C10 C9 -178.7(3)
C11 C12 C13 C14 -0.2(8)
C12 C11 C16 C15 -0.8(7)
C12 C13 C14 F1 178.8(5)
C12 C13 C14 C15 -0.5(8)
C13 C14 C15 C16 0.6(8)
C14 C15 C16 C11 0.1(7)
C16 C11 C12 C13 0.9(7)
C17 C18 C19 Ru1 121.6(4)
C17 C18 C19 C20 175.9(4)
C17 C18 C23 Ru1 -121.9(4)
C17 C18 C23 C22 -175.7(4)
C18 C19 C20 Ru1 -54.3(3)
C18 C19 C20 C21 0.0(6)
C19 C18 C23 Ru1 54.9(3)
C19 C18 C23 C22 1.1(6)
C19 C20 C21 Ru1 -53.3(3)
C19 C20 C21 C22 0.6(6)
C19 C20 C21 C24 -178.7(4)
C20 C21 C22 Ru1 -53.7(3)
C20 C21 C22 C23 -0.4(6)
C20 C21 C24 C25 -106.9(5)
C20 C21 C24 C26 17.3(6)
C21 C22 C23 Ru1 -53.8(3)
C21 C22 C23 C18 -0.5(6)
C22 C21 C24 C25 73.8(5)
C22 C21 C24 C26 -162.0(4)
C23 C18 C19 Ru1 -55.1(3)
C23 C18 C19 C20 -0.8(6)
C24 C21 C22 Ru1 125.7(4)
C24 C21 C22 C23 179.0(4)

loop_
_diffrn_oxdiff_twin_id
_diffrn_oxdiff_twin_ratio
_diffrn_oxdiff_twin_reflns_isolated
_diffrn_oxdiff_twin_reflns_overlapped
1 0.6330 12630 23210
2 0.3670 12690 23210

loop_
_twin_individual_id
_twin_individual_mass_fraction_refined
1 0.6364(7)
2 0.3636(7)
